data_4026768
loop_
_publ_author_name
'Douglass F. Taber'
'Sha Bai'
'Weiwei Tian'

_publ_section_title
;
 Synthesis of the Reported Structure of trans-Africanan-1\a-ol
;
_journal_name_full 'Journal of Organic Chemistry'
_journal_page_first 9733
_journal_page_last 9737
_journal_paper_doi 10.1021/jo2018558
_journal_volume 76
_journal_year 2011
_chemical_formula_sum 'C15 H23 N O'
_chemical_formula_weight 233.34
_chemical_name_systematic
;
 ?
;
_space_group_IT_number 19
_symmetry_cell_setting orthorhombic
_symmetry_space_group_name_Hall 'P 2ac 2ab'
_symmetry_space_group_name_H-M 'P 21 21 21'
_atom_sites_solution_hydrogens geom
_atom_sites_solution_primary direct
_atom_sites_solution_secondary difmap
_audit_creation_method SHELXL-97
_cell_angle_alpha 90.00
_cell_angle_beta 90.00
_cell_angle_gamma 90.00
_cell_formula_units_Z 12
_cell_length_a 9.3034(14)
_cell_length_b 14.352(2)
_cell_length_c 31.116(5)
_cell_measurement_reflns_used 991
_cell_measurement_temperature 200(2)
_cell_measurement_theta_max 19.02
_cell_measurement_theta_min 2.42
_cell_volume 4154.7(11)
_computing_cell_refinement 'SAINT (Bruker, 2002)'
_computing_data_collection 'SMART (Bruker, 2002)'
_computing_data_reduction SAINT
_computing_molecular_graphics 'SHELXTL (Sheldrick, 2001)'
_computing_publication_material 'SHELXTL (Sheldrick, 2001)'
_computing_structure_refinement 'SHELXL-97 (Sheldrick, 1997)'
_computing_structure_solution 'SHELXS-97 (Sheldrick, 1990)'
_diffrn_ambient_temperature 200(2)
_diffrn_detector_area_resol_mean 836.6
_diffrn_measured_fraction_theta_full 0.999
_diffrn_measured_fraction_theta_max 0.997
_diffrn_measurement_device_type 'Bruker AXS APEX diffractometer'
_diffrn_measurement_method \w
_diffrn_radiation_monochromator graphite
_diffrn_radiation_source 'fine-focus sealed tube'
_diffrn_radiation_type MoK\a
_diffrn_radiation_wavelength 0.71073
_diffrn_reflns_av_R_equivalents 0.0538
_diffrn_reflns_av_sigmaI/netI 0.0547
_diffrn_reflns_limit_h_max 12
_diffrn_reflns_limit_h_min -11
_diffrn_reflns_limit_k_max 18
_diffrn_reflns_limit_k_min -19
_diffrn_reflns_limit_l_max 41
_diffrn_reflns_limit_l_min -41
_diffrn_reflns_number 37854
_diffrn_reflns_theta_full 25.00
_diffrn_reflns_theta_max 28.32
_diffrn_reflns_theta_min 2.28
_diffrn_standards_decay_% 1
_diffrn_standards_interval_count 0
_diffrn_standards_interval_time 0
_diffrn_standards_number 0
_exptl_absorpt_coefficient_mu 0.069
_exptl_absorpt_correction_T_max 0.9827
_exptl_absorpt_correction_T_min 0.9671
_exptl_absorpt_correction_type multi-scan
_exptl_absorpt_process_details 'SADABS (Sheldrick, 2003)'
_exptl_crystal_colour colourless
_exptl_crystal_density_diffrn 1.119
_exptl_crystal_description block
_exptl_crystal_F_000 1536
_exptl_crystal_size_max 0.49
_exptl_crystal_size_mid 0.34
_exptl_crystal_size_min 0.25
_refine_diff_density_max 0.222
_refine_diff_density_min -0.190
_refine_diff_density_rms 0.039
_refine_ls_abs_structure_details 'Flack H D (1983), Acta Cryst. A39, 876-881'
_refine_ls_abs_structure_Flack 0.4(11)
_refine_ls_extinction_method none
_refine_ls_goodness_of_fit_ref 1.032
_refine_ls_hydrogen_treatment mixed
_refine_ls_matrix_type full
_refine_ls_number_parameters 478
_refine_ls_number_reflns 10294
_refine_ls_number_restraints 0
_refine_ls_restrained_S_all 1.032
_refine_ls_R_factor_all 0.0804
_refine_ls_R_factor_gt 0.0554
_refine_ls_shift/su_max 0.000
_refine_ls_shift/su_mean 0.000
_refine_ls_structure_factor_coef Fsqd
_refine_ls_weighting_details 'calc w=1/[\s^2^(Fo^2^)+(0.0646P)^2^] where P=(Fo^2^+2Fc^2^)/3'
_refine_ls_weighting_scheme calc
_refine_ls_wR_factor_gt 0.1185
_refine_ls_wR_factor_ref 0.1301
_reflns_number_gt 7634
_reflns_number_total 10294
_reflns_threshold_expression >2sigma(I)
_cod_data_source_file jo2018558_si_004.cif
_cod_data_source_block dout070
_cod_database_code 4026768

loop_
_symmetry_equiv_pos_as_xyz
'x, y, z'
'-x+1/2, -y, z+1/2'
'-x, y+1/2, -z+1/2'
'x+1/2, -y+1/2, -z'

loop_
_atom_site_label
_atom_site_type_symbol
_atom_site_fract_x
_atom_site_fract_y
_atom_site_fract_z
_atom_site_U_iso_or_equiv
_atom_site_adp_type
_atom_site_occupancy
_atom_site_symmetry_multiplicity
_atom_site_calc_flag
_atom_site_refinement_flags
C1 C 0.29271(19) 0.87579(13) 0.08686(5) 0.0312(4) Uani 1 1 d .
C2 C 0.2301(2) 0.95737(13) 0.11306(6) 0.0392(4) Uani 1 1 d .
H2A H 0.2738 0.9603 0.1420 0.047 Uiso 1 1 calc R
H2B H 0.2462 1.0175 0.0982 0.047 Uiso 1 1 calc R
C3 C 0.0713(2) 0.93494(16) 0.11576(8) 0.0516(6) Uani 1 1 d .
H3A H 0.0209 0.9557 0.0894 0.062 Uiso 1 1 calc R
H3B H 0.0272 0.9660 0.1409 0.062 Uiso 1 1 calc R
C4 C 0.0627(2) 0.82806(15) 0.12042(6) 0.0405(5) Uani 1 1 d .
H4A H 0.0510 0.8132 0.1516 0.049 Uiso 1 1 calc R
C5 C 0.21372(19) 0.79044(13) 0.10561(6) 0.0320(4) Uani 1 1 d .
H5A H 0.2669 0.7712 0.1321 0.038 Uiso 1 1 calc R
C6 C 0.2054(2) 0.70494(13) 0.07632(6) 0.0372(4) Uani 1 1 d .
H6A H 0.1565 0.7238 0.0494 0.045 Uiso 1 1 calc R
H6B H 0.1434 0.6581 0.0905 0.045 Uiso 1 1 calc R
C7 C 0.3487(2) 0.65677(14) 0.06401(6) 0.0373(4) Uani 1 1 d .
C8 C 0.4494(2) 0.72090(15) 0.03765(6) 0.0408(5) Uani 1 1 d .
H8A H 0.5195 0.6817 0.0219 0.049 Uiso 1 1 calc R
H8B H 0.3914 0.7549 0.0161 0.049 Uiso 1 1 calc R
C9 C 0.5305(2) 0.79059(14) 0.06450(6) 0.0385(5) Uani 1 1 d .
H9A H 0.6167 0.7639 0.0792 0.046 Uiso 1 1 calc R
C10 C 0.5487(2) 0.89090(15) 0.05127(7) 0.0442(5) Uani 1 1 d .
H10A H 0.4991 0.9119 0.0248 0.053 Uiso 1 1 calc R
H10B H 0.6429 0.9207 0.0566 0.053 Uiso 1 1 calc R
C11 C 0.4571(2) 0.86649(13) 0.08974(6) 0.0336(4) Uani 1 1 d .
C12 C -0.0671(2) 0.7912(2) 0.09697(10) 0.0686(8) Uani 1 1 d .
H12A H -0.1538 0.8221 0.1078 0.103 Uiso 1 1 calc R
H12B H -0.0750 0.7239 0.1017 0.103 Uiso 1 1 calc R
H12C H -0.0570 0.8036 0.0661 0.103 Uiso 1 1 calc R
C13 C 0.3157(3) 0.56829(16) 0.03809(8) 0.0562(6) Uani 1 1 d .
H13A H 0.2512 0.5280 0.0547 0.084 Uiso 1 1 calc R
H13B H 0.4054 0.5349 0.0321 0.084 Uiso 1 1 calc R
H13C H 0.2694 0.5854 0.0109 0.084 Uiso 1 1 calc R
C14 C 0.4222(2) 0.62822(14) 0.10403(7) 0.0380(4) Uani 1 1 d .
C15 C 0.5240(2) 0.88607(15) 0.13327(6) 0.0417(5) Uani 1 1 d .
H15A H 0.6281 0.8761 0.1317 0.063 Uiso 1 1 calc R
H15B H 0.4825 0.8440 0.1548 0.063 Uiso 1 1 calc R
H15C H 0.5047 0.9508 0.1415 0.063 Uiso 1 1 calc R
C16 C 0.7072(2) 0.55504(14) 0.23302(6) 0.0345(4) Uani 1 1 d .
C17 C 0.5565(2) 0.53905(16) 0.25111(7) 0.0450(5) Uani 1 1 d .
H17A H 0.5489 0.5624 0.2810 0.054 Uiso 1 1 calc R
H17B H 0.4828 0.5702 0.2332 0.054 Uiso 1 1 calc R
C18 C 0.5397(2) 0.43399(16) 0.24955(7) 0.0453(5) Uani 1 1 d .
H18A H 0.5129 0.4133 0.2203 0.054 Uiso 1 1 calc R
H18B H 0.4649 0.4130 0.2700 0.054 Uiso 1 1 calc R
C19 C 0.6881(2) 0.39507(14) 0.26230(6) 0.0376(4) Uani 1 1 d .
H19A H 0.6860 0.3822 0.2939 0.045 Uiso 1 1 calc R
C20 C 0.79707(18) 0.47746(13) 0.25446(5) 0.0303(4) Uani 1 1 d .
H20A H 0.8276 0.5010 0.2833 0.036 Uiso 1 1 calc R
C21 C 0.9332(2) 0.44913(13) 0.23022(6) 0.0334(4) Uani 1 1 d .
H21A H 0.9040 0.4276 0.2013 0.040 Uiso 1 1 calc R
H21B H 0.9754 0.3949 0.2453 0.040 Uiso 1 1 calc R
C22 C 1.0539(2) 0.52281(14) 0.22440(6) 0.0346(4) Uani 1 1 d .
C23 C 1.0041(2) 0.60934(14) 0.19877(6) 0.0411(5) Uani 1 1 d .
H23A H 1.0901 0.6425 0.1880 0.049 Uiso 1 1 calc R
H23B H 0.9484 0.5881 0.1735 0.049 Uiso 1 1 calc R
C24 C 0.9136(2) 0.67699(15) 0.22390(7) 0.0435(5) Uani 1 1 d .
H24A H 0.9704 0.7196 0.2428 0.052 Uiso 1 1 calc R
C25 C 0.7810(3) 0.72110(16) 0.20502(8) 0.0541(6) Uani 1 1 d .
H25A H 0.7503 0.7005 0.1761 0.065 Uiso 1 1 calc R
H25B H 0.7631 0.7877 0.2114 0.065 Uiso 1 1 calc R
C26 C 0.7676(2) 0.65244(14) 0.24153(6) 0.0403(5) Uani 1 1 d .
C27 C 0.7175(3) 0.30361(16) 0.23954(9) 0.0607(7) Uani 1 1 d .
H27A H 0.6412 0.2589 0.2464 0.091 Uiso 1 1 calc R
H27B H 0.8103 0.2787 0.2490 0.091 Uiso 1 1 calc R
H27C H 0.7199 0.3140 0.2084 0.091 Uiso 1 1 calc R
C28 C 1.1800(2) 0.47625(17) 0.20092(7) 0.0480(5) Uani 1 1 d .
H28A H 1.2131 0.4223 0.2175 0.072 Uiso 1 1 calc R
H28B H 1.2589 0.5210 0.1979 0.072 Uiso 1 1 calc R
H28C H 1.1485 0.4557 0.1724 0.072 Uiso 1 1 calc R
C29 C 1.1042(2) 0.55382(15) 0.26719(7) 0.0401(5) Uani 1 1 d .
C30 C 0.7335(3) 0.69353(16) 0.28545(8) 0.0574(6) Uani 1 1 d .
H30A H 0.7892 0.7508 0.2896 0.086 Uiso 1 1 calc R
H30B H 0.7587 0.6484 0.3079 0.086 Uiso 1 1 calc R
H30C H 0.6307 0.7079 0.2872 0.086 Uiso 1 1 calc R
C31 C 0.2629(2) 1.28921(13) -0.09440(6) 0.0378(4) Uani 1 1 d .
C32 C 0.1693(3) 1.37717(15) -0.09669(8) 0.0556(6) Uani 1 1 d .
H32A H 0.1566 1.4053 -0.0679 0.067 Uiso 1 1 calc R
H32B H 0.2118 1.4241 -0.1163 0.067 Uiso 1 1 calc R
C33 C 0.0272(3) 1.34070(18) -0.11419(9) 0.0665(7) Uani 1 1 d .
H33A H 0.0331 1.3306 -0.1456 0.080 Uiso 1 1 calc R
H33B H -0.0518 1.3850 -0.1081 0.080 Uiso 1 1 calc R
C34 C 0.0032(2) 1.24790(16) -0.09039(7) 0.0499(6) Uani 1 1 d .
H34A H -0.0538 1.2617 -0.0639 0.060 Uiso 1 1 calc R
C35 C 0.1577(2) 1.21649(13) -0.07566(6) 0.0362(4) Uani 1 1 d .
H35A H 0.1614 1.2224 -0.0437 0.043 Uiso 1 1 calc R
C36 C 0.1918(2) 1.11522(13) -0.08665(6) 0.0363(4) Uani 1 1 d .
H36A H 0.1955 1.1094 -0.1183 0.044 Uiso 1 1 calc R
H36B H 0.1110 1.0761 -0.0765 0.044 Uiso 1 1 calc R
C37 C 0.3325(2) 1.07472(13) -0.06808(6) 0.0365(4) Uani 1 1 d .
C38 C 0.4677(2) 1.12476(15) -0.08527(7) 0.0454(5) Uani 1 1 d .
H38A H 0.5516 1.0833 -0.0813 0.055 Uiso 1 1 calc R
H38B H 0.4558 1.1352 -0.1165 0.055 Uiso 1 1 calc R
C39 C 0.4992(2) 1.21673(16) -0.06412(7) 0.0493(5) Uani 1 1 d .
H39A H 0.5479 1.2112 -0.0356 0.059 Uiso 1 1 calc R
C40 C 0.5444(3) 1.30090(18) -0.08977(8) 0.0613(7) Uani 1 1 d .
H40A H 0.6201 1.3415 -0.0775 0.074 Uiso 1 1 calc R
H40B H 0.5461 1.2952 -0.1215 0.074 Uiso 1 1 calc R
C41 C 0.4007(3) 1.29951(15) -0.06781(6) 0.0445(5) Uani 1 1 d .
C42 C -0.0834(3) 1.1799(2) -0.11735(10) 0.0727(8) Uani 1 1 d .
H42A H -0.1756 1.2083 -0.1251 0.109 Uiso 1 1 calc R
H42B H -0.1007 1.1229 -0.1008 0.109 Uiso 1 1 calc R
H42C H -0.0298 1.1646 -0.1435 0.109 Uiso 1 1 calc R
C43 C 0.3387(3) 0.96996(15) -0.07917(8) 0.0547(6) Uani 1 1 d .
H43A H 0.4259 0.9426 -0.0668 0.082 Uiso 1 1 calc R
H43B H 0.3402 0.9622 -0.1105 0.082 Uiso 1 1 calc R
H43C H 0.2540 0.9386 -0.0673 0.082 Uiso 1 1 calc R
C44 C 0.3284(2) 1.08203(13) -0.02079(7) 0.0406(5) Uani 1 1 d .
C45 C 0.3884(3) 1.35862(18) -0.02769(8) 0.0688(8) Uani 1 1 d .
H45A H 0.4768 1.3530 -0.0108 0.103 Uiso 1 1 calc R
H45B H 0.3065 1.3372 -0.0105 0.103 Uiso 1 1 calc R
H45C H 0.3738 1.4239 -0.0358 0.103 Uiso 1 1 calc R
N1 N 0.4756(2) 0.60576(14) 0.13535(6) 0.0552(5) Uani 1 1 d .
N2 N 1.1428(2) 0.57935(15) 0.29998(6) 0.0595(5) Uani 1 1 d .
N3 N 0.3213(3) 1.08466(13) 0.01591(6) 0.0601(6) Uani 1 1 d .
O1 O 0.24430(16) 0.88415(10) 0.04319(4) 0.0403(3) Uani 1 1 d .
H1 H 0.254(2) 0.9374(17) 0.0364(7) 0.048 Uiso 1 1 d .
O2 O 0.70707(16) 0.53296(11) 0.18793(4) 0.0422(3) Uani 1 1 d .
H2 H 0.641(3) 0.5573(16) 0.1763(7) 0.051 Uiso 1 1 d .
O3 O 0.29456(17) 1.25987(10) -0.13748(4) 0.0436(4) Uani 1 1 d .
H3 H 0.317(3) 1.3060(16) -0.1508(7) 0.052 Uiso 1 1 d .

loop_
_atom_site_aniso_label
_atom_site_aniso_U_11
_atom_site_aniso_U_22
_atom_site_aniso_U_33
_atom_site_aniso_U_23
_atom_site_aniso_U_13
_atom_site_aniso_U_12
C1 0.0303(9) 0.0351(9) 0.0282(9) 0.0047(7) -0.0005(7) 0.0040(8)
C2 0.0389(11) 0.0341(10) 0.0445(11) 0.0017(8) 0.0037(9) 0.0059(9)
C3 0.0383(12) 0.0519(13) 0.0646(14) -0.0034(11) 0.0059(10) 0.0106(11)
C4 0.0295(10) 0.0505(12) 0.0414(10) 0.0099(9) 0.0048(8) 0.0040(9)
C5 0.0261(9) 0.0377(10) 0.0321(9) 0.0072(8) -0.0014(7) 0.0035(8)
C6 0.0288(10) 0.0375(10) 0.0455(11) 0.0055(8) -0.0076(9) -0.0003(9)
C7 0.0373(11) 0.0353(11) 0.0393(10) -0.0033(8) -0.0093(8) 0.0049(9)
C8 0.0422(11) 0.0455(12) 0.0349(10) -0.0039(9) 0.0014(9) 0.0098(10)
C9 0.0318(10) 0.0450(11) 0.0386(10) 0.0015(9) 0.0065(8) 0.0023(9)
C10 0.0378(11) 0.0467(12) 0.0481(11) 0.0044(9) 0.0151(9) -0.0036(10)
C11 0.0302(10) 0.0334(10) 0.0372(10) 0.0014(8) 0.0053(8) -0.0028(8)
C12 0.0277(12) 0.0712(17) 0.107(2) -0.0218(16) -0.0024(13) 0.0019(12)
C13 0.0601(15) 0.0430(12) 0.0655(15) -0.0165(11) -0.0207(12) 0.0063(11)
C14 0.0318(10) 0.0342(10) 0.0480(11) -0.0023(9) -0.0031(9) 0.0040(9)
C15 0.0314(10) 0.0478(12) 0.0459(11) -0.0070(9) -0.0017(9) -0.0012(9)
C16 0.0312(10) 0.0419(11) 0.0305(9) -0.0039(8) -0.0020(8) 0.0042(8)
C17 0.0308(11) 0.0567(14) 0.0477(11) -0.0048(10) -0.0008(9) 0.0077(10)
C18 0.0327(11) 0.0560(13) 0.0471(11) -0.0041(10) -0.0015(9) -0.0035(10)
C19 0.0345(11) 0.0429(11) 0.0354(10) 0.0026(8) -0.0038(8) -0.0059(9)
C20 0.0274(9) 0.0355(9) 0.0280(8) -0.0049(7) -0.0031(7) -0.0022(8)
C21 0.0309(10) 0.0336(10) 0.0357(9) -0.0032(8) -0.0057(8) 0.0021(8)
C22 0.0276(9) 0.0411(10) 0.0352(9) -0.0006(8) -0.0047(8) -0.0009(9)
C23 0.0367(11) 0.0485(12) 0.0379(10) 0.0078(9) -0.0006(8) -0.0033(9)
C24 0.0413(12) 0.0377(11) 0.0516(12) 0.0056(9) -0.0036(10) -0.0033(9)
C25 0.0549(14) 0.0397(12) 0.0675(15) 0.0127(10) 0.0027(12) 0.0082(11)
C26 0.0389(11) 0.0372(11) 0.0447(11) -0.0011(9) 0.0011(9) 0.0055(9)
C27 0.0439(13) 0.0431(13) 0.0952(19) -0.0108(12) 0.0021(13) -0.0081(11)
C28 0.0303(11) 0.0567(13) 0.0571(13) -0.0066(11) 0.0027(9) -0.0017(10)
C29 0.0345(11) 0.0421(12) 0.0437(11) 0.0043(9) -0.0049(9) -0.0077(9)
C30 0.0625(15) 0.0448(13) 0.0649(15) -0.0161(11) 0.0052(12) 0.0018(12)
C31 0.0507(12) 0.0328(10) 0.0298(9) 0.0017(7) 0.0040(8) 0.0066(9)
C32 0.0765(17) 0.0360(12) 0.0545(13) 0.0080(10) 0.0076(12) 0.0134(12)
C33 0.0620(17) 0.0583(15) 0.0791(18) 0.0213(13) 0.0005(14) 0.0234(14)
C34 0.0429(12) 0.0537(13) 0.0531(13) 0.0127(11) 0.0066(10) 0.0140(11)
C35 0.0412(11) 0.0357(10) 0.0319(9) 0.0034(8) 0.0036(8) 0.0080(9)
C36 0.0384(11) 0.0354(10) 0.0350(10) 0.0035(8) -0.0018(8) 0.0013(9)
C37 0.0431(11) 0.0332(10) 0.0332(9) -0.0006(8) 0.0016(8) 0.0070(9)
C38 0.0393(12) 0.0468(12) 0.0502(12) 0.0074(10) 0.0063(9) 0.0117(10)
C39 0.0441(13) 0.0520(13) 0.0519(13) 0.0097(11) -0.0058(10) -0.0058(11)
C40 0.0526(14) 0.0594(15) 0.0720(16) 0.0180(13) -0.0035(12) -0.0160(13)
C41 0.0575(14) 0.0385(11) 0.0374(10) 0.0032(9) -0.0008(9) -0.0043(10)
C42 0.0449(15) 0.081(2) 0.093(2) 0.0203(16) -0.0197(14) 0.0028(14)
C43 0.0678(15) 0.0369(12) 0.0594(14) -0.0063(10) -0.0012(12) 0.0120(12)
C44 0.0499(12) 0.0266(10) 0.0453(12) 0.0066(8) -0.0036(9) 0.0040(9)
C45 0.106(2) 0.0510(15) 0.0496(14) -0.0062(11) -0.0149(14) -0.0146(15)
N1 0.0498(11) 0.0597(12) 0.0561(11) 0.0094(10) -0.0145(9) 0.0113(10)
N2 0.0666(13) 0.0640(13) 0.0479(11) -0.0011(10) -0.0138(10) -0.0221(11)
N3 0.0925(16) 0.0490(11) 0.0388(10) 0.0117(8) -0.0023(10) 0.0036(11)
O1 0.0481(9) 0.0388(8) 0.0340(7) 0.0096(6) -0.0052(6) 0.0026(7)
O2 0.0366(8) 0.0566(9) 0.0334(7) -0.0023(6) -0.0100(6) 0.0102(7)
O3 0.0625(10) 0.0410(8) 0.0272(6) 0.0053(6) 0.0057(7) -0.0001(8)

loop_
_atom_type_symbol
_atom_type_description
_atom_type_scat_dispersion_real
_atom_type_scat_dispersion_imag
_atom_type_scat_source
C C 0.0033 0.0016 'International Tables Vol C Tables 4.2.6.8 and 6.1.1.4'
H H 0.0000 0.0000 'International Tables Vol C Tables 4.2.6.8 and 6.1.1.4'
N N 0.0061 0.0033 'International Tables Vol C Tables 4.2.6.8 and 6.1.1.4'
O O 0.0106 0.0060 'International Tables Vol C Tables 4.2.6.8 and 6.1.1.4'

loop_
_geom_angle_atom_site_label_1
_geom_angle_atom_site_label_2
_geom_angle_atom_site_label_3
_geom_angle
O1 C1 C11 111.96(14)
O1 C1 C2 108.57(15)
C11 C1 C2 114.28(16)
O1 C1 C5 105.94(15)
C11 C1 C5 112.51(14)
C2 C1 C5 102.88(14)
C3 C2 C1 103.69(16)
C2 C3 C4 105.51(17)
C12 C4 C3 110.2(2)
C12 C4 C5 116.94(18)
C3 C4 C5 105.48(16)
C6 C5 C1 115.81(15)
C6 C5 C4 113.82(16)
C1 C5 C4 105.28(15)
C5 C6 C7 117.45(15)
C14 C7 C13 107.80(17)
C14 C7 C8 109.33(17)
C13 C7 C8 109.54(18)
C14 C7 C6 108.25(16)
C13 C7 C6 109.06(17)
C8 C7 C6 112.73(16)
C9 C8 C7 113.82(16)
C11 C9 C8 122.85(17)
C11 C9 C10 60.16(13)
C8 C9 C10 122.62(18)
C9 C10 C11 59.91(13)
C9 C11 C10 59.93(13)
C9 C11 C15 114.41(16)
C10 C11 C15 115.67(17)
C9 C11 C1 118.91(16)
C10 C11 C1 119.66(16)
C15 C11 C1 116.35(15)
N1 C14 C7 178.3(2)
O2 C16 C26 111.75(15)
O2 C16 C17 108.99(15)
C26 C16 C17 114.23(16)
O2 C16 C20 105.25(14)
C26 C16 C20 112.66(15)
C17 C16 C20 103.27(15)
C18 C17 C16 103.38(17)
C17 C18 C19 105.09(17)
C27 C19 C18 110.80(17)
C27 C19 C20 117.45(16)
C18 C19 C20 105.33(16)
C21 C20 C16 115.29(15)
C21 C20 C19 114.18(15)
C16 C20 C19 105.03(14)
C20 C21 C22 118.38(15)
C29 C22 C28 108.50(16)
C29 C22 C23 108.49(17)
C28 C22 C23 109.45(16)
C29 C22 C21 109.18(15)
C28 C22 C21 108.17(16)
C23 C22 C21 112.97(15)
C24 C23 C22 114.68(16)
C23 C24 C25 121.79(19)
C23 C24 C26 122.88(18)
C25 C24 C26 60.12(14)
C24 C25 C26 59.98(14)
C24 C26 C25 59.90(14)
C24 C26 C30 115.10(19)
C25 C26 C30 116.12(19)
C24 C26 C16 118.80(17)
C25 C26 C16 119.78(18)
C30 C26 C16 115.67(18)
N2 C29 C22 178.8(2)
O3 C31 C41 111.16(17)
O3 C31 C32 108.31(16)
C41 C31 C32 114.85(17)
O3 C31 C35 106.51(15)
C41 C31 C35 113.02(15)
C32 C31 C35 102.33(16)
C33 C32 C31 103.09(18)
C32 C33 C34 104.56(19)
C42 C34 C33 111.5(2)
C42 C34 C35 117.47(19)
C33 C34 C35 104.77(19)
C36 C35 C31 115.30(16)
C36 C35 C34 113.37(18)
C31 C35 C34 105.97(15)
C35 C36 C37 116.76(17)
C44 C37 C38 109.50(17)
C44 C37 C43 107.04(16)
C38 C37 C43 110.19(18)
C44 C37 C36 108.92(16)
C38 C37 C36 112.70(15)
C43 C37 C36 108.33(18)
C39 C38 C37 114.53(17)
C41 C39 C38 122.77(19)
C41 C39 C40 59.81(16)
C38 C39 C40 121.7(2)
C41 C40 C39 59.98(15)
C40 C41 C39 60.21(15)
C40 C41 C45 115.8(2)
C39 C41 C45 115.21(19)
C40 C41 C31 120.01(17)
C39 C41 C31 118.30(18)
C45 C41 C31 115.8(2)
N3 C44 C37 177.2(2)

loop_
_geom_bond_atom_site_label_1
_geom_bond_atom_site_label_2
_geom_bond_distance
C1 O1 1.437(2)
C1 C11 1.538(3)
C1 C2 1.541(3)
C1 C5 1.543(3)
C2 C3 1.514(3)
C3 C4 1.543(3)
C4 C12 1.507(3)
C4 C5 1.574(3)
C5 C6 1.531(3)
C6 C7 1.550(3)
C7 C14 1.479(3)
C7 C13 1.535(3)
C7 C8 1.549(3)
C8 C9 1.506(3)
C9 C11 1.506(3)
C9 C10 1.507(3)
C10 C11 1.510(3)
C11 C15 1.517(3)
C14 N1 1.140(2)
C16 O2 1.438(2)
C16 C26 1.530(3)
C16 C17 1.529(3)
C16 C20 1.544(3)
C17 C18 1.517(3)
C18 C19 1.541(3)
C19 C27 1.516(3)
C19 C20 1.577(3)
C20 C21 1.529(3)
C21 C22 1.553(3)
C22 C29 1.480(3)
C22 C28 1.535(3)
C22 C23 1.547(3)
C23 C24 1.504(3)
C24 C25 1.506(3)
C24 C26 1.507(3)
C25 C26 1.509(3)
C26 C30 1.522(3)
C29 N2 1.142(3)
C31 O3 1.436(2)
C31 C41 1.533(3)
C31 C32 1.535(3)
C31 C35 1.545(3)
C32 C33 1.522(4)
C33 C34 1.540(3)
C34 C42 1.518(4)
C34 C35 1.575(3)
C35 C36 1.526(3)
C36 C37 1.545(3)
C37 C44 1.475(3)
C37 C38 1.544(3)
C37 C43 1.544(3)
C38 C39 1.504(3)
C39 C41 1.504(3)
C39 C40 1.508(3)
C40 C41 1.502(3)
C41 C45 1.514(3)
C44 N3 1.145(2)

loop_
_geom_hbond_atom_site_label_D
_geom_hbond_atom_site_label_H
_geom_hbond_atom_site_label_A
_geom_hbond_distance_DH
_geom_hbond_distance_HA
_geom_hbond_distance_DA
_geom_hbond_angle_DHA
_geom_hbond_site_symmetry_A
O1 H1 N3 0.80(2) 2.29(2) 3.085(2) 171(2) .
O2 H2 N1 0.79(2) 2.12(2) 2.900(2) 169(2) .
O3 H3 N2 0.81(2) 2.28(2) 3.074(2) 168(2) 2_674

loop_
_geom_torsion_atom_site_label_1
_geom_torsion_atom_site_label_2
_geom_torsion_atom_site_label_3
_geom_torsion_atom_site_label_4
_geom_torsion
O1 C1 C2 C3 70.27(19)
C11 C1 C2 C3 -163.97(16)
C5 C1 C2 C3 -41.70(19)
C1 C2 C3 C4 36.8(2)
C2 C3 C4 C12 -144.61(19)
C2 C3 C4 C5 -17.5(2)
O1 C1 C5 C6 43.11(19)
C11 C1 C5 C6 -79.53(19)
C2 C1 C5 C6 157.01(16)
O1 C1 C5 C4 -83.57(16)
C11 C1 C5 C4 153.79(15)
C2 C1 C5 C4 30.34(17)
C12 C4 C5 C6 -13.3(3)
C3 C4 C5 C6 -136.17(18)
C12 C4 C5 C1 114.6(2)
C3 C4 C5 C1 -8.3(2)
C1 C5 C6 C7 64.0(2)
C4 C5 C6 C7 -173.73(16)
C5 C6 C7 C14 57.9(2)
C5 C6 C7 C13 174.97(17)
C5 C6 C7 C8 -63.1(2)
C14 C7 C8 C9 -41.3(2)
C13 C7 C8 C9 -159.21(17)
C6 C7 C8 C9 79.2(2)
C7 C8 C9 C11 -63.8(2)
C7 C8 C9 C10 -136.91(19)
C8 C9 C10 C11 112.0(2)
C8 C9 C11 C10 -111.7(2)
C8 C9 C11 C15 141.65(19)
C10 C9 C11 C15 -106.67(19)
C8 C9 C11 C1 -2.2(3)
C10 C9 C11 C1 109.48(19)
C9 C10 C11 C15 104.57(19)
C9 C10 C11 C1 -108.25(19)
O1 C1 C11 C9 -54.5(2)
C2 C1 C11 C9 -178.48(16)
C5 C1 C11 C9 64.7(2)
O1 C1 C11 C10 15.3(2)
C2 C1 C11 C10 -108.61(19)
C5 C1 C11 C10 134.54(17)
O1 C1 C11 C15 162.32(16)
C2 C1 C11 C15 38.4(2)
C5 C1 C11 C15 -78.5(2)
C13 C7 C14 N1 -83(8)
C8 C7 C14 N1 158(8)
C6 C7 C14 N1 35(8)
O2 C16 C17 C18 69.26(19)
C26 C16 C17 C18 -164.96(16)
C20 C16 C17 C18 -42.27(19)
C16 C17 C18 C19 38.7(2)
C17 C18 C19 C27 -147.91(18)
C17 C18 C19 C20 -19.9(2)
O2 C16 C20 C21 41.7(2)
C26 C16 C20 C21 -80.32(19)
C17 C16 C20 C21 155.95(15)
O2 C16 C20 C19 -84.89(16)
C26 C16 C20 C19 153.10(15)
C17 C16 C20 C19 29.37(17)
C27 C19 C20 C21 -9.4(2)
C18 C19 C20 C21 -133.27(16)
C27 C19 C20 C16 117.87(19)
C18 C19 C20 C16 -6.00(18)
C16 C20 C21 C22 63.7(2)
C19 C20 C21 C22 -174.56(15)
C20 C21 C22 C29 59.8(2)
C20 C21 C22 C28 177.69(16)
C20 C21 C22 C23 -61.0(2)
C29 C22 C23 C24 -44.2(2)
C28 C22 C23 C24 -162.46(17)
C21 C22 C23 C24 77.0(2)
C22 C23 C24 C25 -136.91(19)
C22 C23 C24 C26 -64.2(3)
C23 C24 C25 C26 112.4(2)
C23 C24 C26 C25 -110.6(2)
C23 C24 C26 C30 142.5(2)
C25 C24 C26 C30 -106.9(2)
C23 C24 C26 C16 -0.9(3)
C25 C24 C26 C16 109.7(2)
C24 C25 C26 C30 105.2(2)
C24 C25 C26 C16 -108.0(2)
O2 C16 C26 C24 -53.7(2)
C17 C16 C26 C24 -178.06(17)
C20 C16 C26 C24 64.5(2)
O2 C16 C26 C25 16.1(2)
C17 C16 C26 C25 -108.2(2)
C20 C16 C26 C25 134.35(18)
O2 C16 C26 C30 163.01(17)
C17 C16 C26 C30 38.7(2)
C20 C16 C26 C30 -78.7(2)
C28 C22 C29 N2 111(11)
C23 C22 C29 N2 -8(11)
C21 C22 C29 N2 -132(11)
O3 C31 C32 C33 69.2(2)
C41 C31 C32 C33 -165.87(18)
C35 C31 C32 C33 -43.0(2)
C31 C32 C33 C34 41.3(2)
C32 C33 C34 C42 -151.0(2)
C32 C33 C34 C35 -22.9(2)
O3 C31 C35 C36 41.2(2)
C41 C31 C35 C36 -81.2(2)
C32 C31 C35 C36 154.77(17)
O3 C31 C35 C34 -85.10(18)
C41 C31 C35 C34 152.56(17)
C32 C31 C35 C34 28.5(2)
C42 C34 C35 C36 -6.8(3)
C33 C34 C35 C36 -131.2(2)
C42 C34 C35 C31 120.7(2)
C33 C34 C35 C31 -3.7(2)
C31 C35 C36 C37 65.6(2)
C34 C35 C36 C37 -172.05(16)
C35 C36 C37 C44 58.4(2)
C35 C36 C37 C38 -63.3(2)
C35 C36 C37 C43 174.52(17)
C44 C37 C38 C39 -42.5(2)
C43 C37 C38 C39 -159.98(18)
C36 C37 C38 C39 78.9(2)
C37 C38 C39 C41 -64.7(3)
C37 C38 C39 C40 -136.9(2)
C38 C39 C40 C41 112.1(2)
C39 C40 C41 C45 105.6(2)
C39 C40 C41 C31 -107.5(2)
C38 C39 C41 C40 -110.4(2)
C38 C39 C41 C45 143.0(2)
C40 C39 C41 C45 -106.6(2)
C38 C39 C41 C31 -0.2(3)
C40 C39 C41 C31 110.3(2)
O3 C31 C41 C40 13.8(3)
C32 C31 C41 C40 -109.6(2)
C35 C31 C41 C40 133.5(2)
O3 C31 C41 C39 -56.2(2)
C32 C31 C41 C39 -179.64(18)
C35 C31 C41 C39 63.5(2)
O3 C31 C41 C45 160.81(17)
C32 C31 C41 C45 37.4(3)
C35 C31 C41 C45 -79.5(2)
C38 C37 C44 N3 -161(5)
C43 C37 C44 N3 -41(5)
C36 C37 C44 N3 76(5)
